data_2244048
loop_
_publ_author_name
'Naeem, Marilyn'
'Chadeayne, Andrew R.'
'Golen, James A.'
'Manke, David R.'

_publ_section_title
;
 Crystal structure of serotonin
;
_journal_coeditor_code HB8014
_journal_issue 4
_journal_name_full 'Acta Crystallographica Section E'
_journal_page_first
;
;
_journal_paper_doi 10.1107/S2056989022002559
_journal_volume 78
_journal_year 2022
_chemical_absolute_configuration unk
_chemical_formula_iupac 'C10 H12 N2 O'
_chemical_formula_moiety 'C10 H12 N2 O'
_chemical_formula_sum 'C10 H12 N2 O'
_chemical_formula_weight 176.22
_chemical_name_common
;
Serotonin or 5-hydroxytryptamine (5-HT)
;
_chemical_name_systematic
;
3-(2-Aminoethyl)-1<i>H</i>-indol-5-ol
;
_space_group_crystal_system orthorhombic
_space_group_IT_number 19
_space_group_name_Hall 'P 2ac 2ab'
_space_group_name_H-M_alt 'P 21 21 21'
_atom_sites_solution_hydrogens mixed
_audit_creation_method
;
Olex2 1.3
(compiled 2020.11.12 svn.r5f609507 for OlexSys, GUI svn.r6408)
;
_cell_angle_alpha 90
_cell_angle_beta 90
_cell_angle_gamma 90
_cell_formula_units_Z 4
_cell_length_a 8.2248(6)
_cell_length_b 8.7542(6)
_cell_length_c 13.0712(10)
_cell_measurement_reflns_used 6263
_cell_measurement_temperature 297(2)
_cell_measurement_theta_max 25.41
_cell_measurement_theta_min 3.12
_cell_volume 941.15(12)
_computing_cell_refinement
;
SAINT (Bruker, 2018)
;
_computing_data_collection
;
APEX3 (Bruker, 2018)
;
_computing_data_reduction
;
SAINT (Bruker, 2018)
;
_computing_molecular_graphics
;
<i>OLEX2</i> (Dolomanov <i>et al.</i>,  2009)
;
_computing_publication_material
;
publCIF (Westrip, 2010)
;
_computing_structure_refinement
;
SHELXL2018 (Sheldrick, 2015b)
;
_computing_structure_solution
;
SHELXT2014 (Sheldrick, 2015a)
;
_diffrn_ambient_temperature 297.15
_diffrn_measured_fraction_theta_full 0.996
_diffrn_measured_fraction_theta_max 0.996
_diffrn_measurement_device_type 'Bruker D8 Venture CMOS'
_diffrn_measurement_method '\f and \w scans'
_diffrn_radiation_type MoK\a
_diffrn_radiation_wavelength 0.71073
_diffrn_reflns_av_R_equivalents 0.0520
_diffrn_reflns_av_unetI/netI 0.0184
_diffrn_reflns_limit_h_max 10
_diffrn_reflns_limit_h_min -10
_diffrn_reflns_limit_k_max 10
_diffrn_reflns_limit_k_min -10
_diffrn_reflns_limit_l_max 15
_diffrn_reflns_limit_l_min -15
_diffrn_reflns_number 25138
_diffrn_reflns_theta_full 25.242
_diffrn_reflns_theta_max 25.691
_diffrn_reflns_theta_min 2.800
_diffrn_source_current 30.0
_diffrn_source_power 1.5
_diffrn_source_voltage 50.0
_diffrn_standards_number 0
_exptl_absorpt_coefficient_mu 0.083
_exptl_absorpt_correction_T_max 0.7453
_exptl_absorpt_correction_T_min 0.7108
_exptl_absorpt_correction_type multi-scan
_exptl_absorpt_process_details
;
(SADABS; Bruker, 2018)
;
_exptl_crystal_colour colourless
_exptl_crystal_density_diffrn 1.244
_exptl_crystal_description block
_exptl_crystal_F_000 376
_exptl_crystal_size_max 0.18
_exptl_crystal_size_mid 0.10
_exptl_crystal_size_min 0.02
_refine_diff_density_max 0.128
_refine_diff_density_min -0.131
_refine_ls_abs_structure_details
;
Flack <i>x</i> determined using 609 quotients
[(<i>I</i>^+^)-(<i>I</i>^-^)]/[(<i>I</i>^+^)+(<i>I</i>^-^)]
(Parsons <i>et al.</i>,  2013)
;
_refine_ls_abs_structure_Flack -1.2(6)
_refine_ls_extinction_method none
_refine_ls_goodness_of_fit_ref 1.046
_refine_ls_hydrogen_treatment mixed
_refine_ls_matrix_type full
_refine_ls_number_parameters 134
_refine_ls_number_reflns 1783
_refine_ls_number_restraints 4
_refine_ls_restrained_S_all 1.047
_refine_ls_R_factor_all 0.0364
_refine_ls_R_factor_gt 0.0302
_refine_ls_shift/su_max 0.000
_refine_ls_shift/su_mean 0.000
_refine_ls_structure_factor_coef Fsqd
_refine_ls_weighting_details 'w=1/[\s^2^(Fo^2^)+(0.0372P)^2^+0.1115P] where P=(Fo^2^+2Fc^2^)/3'
_refine_ls_weighting_scheme calc
_refine_ls_wR_factor_gt 0.0696
_refine_ls_wR_factor_ref 0.0728
_reflns_number_gt 1590
_reflns_number_total 1783
_reflns_threshold_expression 'I > 2\s(I)'
_cod_data_source_file hb8014sup1.cif
_cod_data_source_block I
_cod_database_code 2244048
_shelx_space_group_comment
;
The symmetry employed for this shelxl refinement is uniquely defined
by the following loop, which should always be used as a source of
symmetry information in preference to the above space-group names.
They are only intended as comments.
;
_shelx_estimated_absorpt_t_min 0.985
_shelx_estimated_absorpt_t_max 0.998

loop_
_space_group_symop_operation_xyz
'x, y, z'
'-x+1/2, -y, z+1/2'
'-x, y+1/2, -z+1/2'
'x+1/2, -y+1/2, -z'

loop_
_atom_site_type_symbol
_atom_site_label
_atom_site_fract_x
_atom_site_fract_y
_atom_site_fract_z
_atom_site_U_iso_or_equiv
_atom_site_adp_type
_atom_site_calc_flag
_atom_site_occupancy
_atom_site_disorder_assembly
_atom_site_disorder_group
O O1 0.91964(18) 0.18734(16) 0.08462(10) 0.0398(4) Uani d 1 . .
H H1 0.868(3) 0.263(2) 0.054(2) 0.078(9) Uiso d 1 . .
N N1 0.6390(2) 0.0903(2) 0.45983(14) 0.0445(5) Uani d 1 . .
H H1A 0.633(3) 0.012(2) 0.5016(15) 0.051(7) Uiso d 1 . .
N N2 0.7279(2) 0.6020(2) 0.47447(15) 0.0458(5) Uani d 1 . .
H H2A 0.725(3) 0.5092(18) 0.5030(18) 0.050(7) Uiso d 1 . .
H H2B 0.8312(19) 0.638(3) 0.465(2) 0.072(9) Uiso d 1 . .
C C1 0.5533(3) 0.2238(2) 0.47087(16) 0.0433(5) Uani d 1 . .
H H1B 0.487070 0.246998 0.526412 0.052 Uiso calc 1 . .
C C2 0.7237(2) 0.0960(2) 0.36910(15) 0.0343(4) Uani d 1 . .
C C3 0.8303(2) -0.0077(2) 0.32446(16) 0.0388(5) Uani d 1 . .
H H3 0.856712 -0.098830 0.357097 0.047 Uiso calc 1 . .
C C4 0.8956(2) 0.0283(2) 0.23057(16) 0.0375(5) Uani d 1 . .
H H4 0.967797 -0.039127 0.199600 0.045 Uiso calc 1 . .
C C5 0.8552(2) 0.1654(2) 0.18068(14) 0.0316(4) Uani d 1 . .
C C6 0.7543(2) 0.27075(19) 0.22632(14) 0.0304(4) Uani d 1 . .
H H6 0.731045 0.362796 0.193965 0.036 Uiso calc 1 . .
C C7 0.6874(2) 0.2373(2) 0.32214(14) 0.0300(4) Uani d 1 . .
C C8 0.5785(2) 0.3173(2) 0.38953(14) 0.0349(4) Uani d 1 . .
C C9 0.5130(2) 0.4756(2) 0.37352(17) 0.0391(5) Uani d 1 . .
H H9A 0.434413 0.497950 0.426806 0.047 Uiso calc 1 . .
H H9B 0.456668 0.479381 0.308368 0.047 Uiso calc 1 . .
C C10 0.6446(3) 0.5971(2) 0.37477(16) 0.0412(5) Uani d 1 . .
H H10A 0.723268 0.575700 0.321372 0.049 Uiso calc 1 . .
H H10B 0.596386 0.696063 0.360712 0.049 Uiso calc 1 . .

loop_
_atom_site_aniso_label
_atom_site_aniso_U_11
_atom_site_aniso_U_22
_atom_site_aniso_U_33
_atom_site_aniso_U_12
_atom_site_aniso_U_13
_atom_site_aniso_U_23
O1 0.0473(8) 0.0370(8) 0.0351(7) 0.0049(7) 0.0058(6) -0.0021(6)
N1 0.0536(11) 0.0411(10) 0.0390(10) 0.0009(9) 0.0040(9) 0.0125(8)
N2 0.0465(11) 0.0406(10) 0.0502(12) 0.0012(9) -0.0064(9) -0.0055(9)
C1 0.0441(11) 0.0456(13) 0.0402(11) 0.0009(10) 0.0064(9) 0.0025(9)
C2 0.0378(10) 0.0309(9) 0.0342(10) -0.0019(8) -0.0068(9) 0.0044(8)
C3 0.0434(11) 0.0268(9) 0.0461(11) 0.0031(8) -0.0094(10) 0.0058(8)
C4 0.0366(10) 0.0325(10) 0.0435(11) 0.0061(8) -0.0055(9) -0.0036(9)
C5 0.0322(9) 0.0299(9) 0.0328(9) -0.0033(7) -0.0037(8) -0.0034(8)
C6 0.0360(9) 0.0230(8) 0.0323(9) -0.0004(8) -0.0052(8) 0.0010(7)
C7 0.0304(9) 0.0282(9) 0.0315(9) -0.0012(7) -0.0060(7) 0.0001(7)
C8 0.0348(9) 0.0347(10) 0.0353(10) 0.0004(8) -0.0024(9) -0.0004(8)
C9 0.0377(10) 0.0390(11) 0.0406(11) 0.0078(9) -0.0006(9) -0.0009(9)
C10 0.0493(12) 0.0340(10) 0.0404(11) 0.0045(9) -0.0001(10) -0.0030(9)

loop_
_atom_type_symbol
_atom_type_description
_atom_type_scat_dispersion_real
_atom_type_scat_dispersion_imag
_atom_type_scat_source
C C 0.0033 0.0016 'International Tables Vol C Tables 4.2.6.8 and 6.1.1.4'
H H 0.0000 0.0000 'International Tables Vol C Tables 4.2.6.8 and 6.1.1.4'
N N 0.0061 0.0033 'International Tables Vol C Tables 4.2.6.8 and 6.1.1.4'
O O 0.0106 0.0060 'International Tables Vol C Tables 4.2.6.8 and 6.1.1.4'

loop_
_geom_angle_atom_site_label_1
_geom_angle_atom_site_label_2
_geom_angle_atom_site_label_3
_geom_angle_site_symmetry_1
_geom_angle_site_symmetry_3
_geom_angle
_geom_angle_publ_flag
C5 O1 H1 . . 109.1(19) ?
C1 N1 H1A . . 124.8(16) ?
C1 N1 C2 . . 108.64(16) ?
C2 N1 H1A . . 126.4(16) ?
H2A N2 H2B . . 113(2) ?
C10 N2 H2A . . 109.3(16) ?
C10 N2 H2B . . 108.5(18) ?
N1 C1 H1B . . 124.7 ?
C8 C1 N1 . . 110.65(19) ?
C8 C1 H1B . . 124.7 ?
N1 C2 C3 . . 131.04(18) ?
N1 C2 C7 . . 107.41(16) ?
C3 C2 C7 . . 121.54(18) ?
C2 C3 H3 . . 121.0 ?
C4 C3 C2 . . 118.04(17) ?
C4 C3 H3 . . 121.0 ?
C3 C4 H4 . . 119.4 ?
C3 C4 C5 . . 121.14(18) ?
C5 C4 H4 . . 119.4 ?
O1 C5 C4 . . 116.80(17) ?
C6 C5 O1 . . 122.29(17) ?
C6 C5 C4 . . 120.90(17) ?
C5 C6 H6 . . 120.5 ?
C5 C6 C7 . . 119.01(16) ?
C7 C6 H6 . . 120.5 ?
C2 C7 C8 . . 107.00(17) ?
C6 C7 C2 . . 119.27(17) ?
C6 C7 C8 . . 133.72(17) ?
C1 C8 C7 . . 106.30(17) ?
C1 C8 C9 . . 127.65(19) ?
C7 C8 C9 . . 126.01(17) ?
C8 C9 H9A . . 109.0 ?
C8 C9 H9B . . 109.0 ?
C8 C9 C10 . . 112.92(16) ?
H9A C9 H9B . . 107.8 ?
C10 C9 H9A . . 109.0 ?
C10 C9 H9B . . 109.0 ?
N2 C10 C9 . . 111.17(17) ?
N2 C10 H10A . . 109.4 ?
N2 C10 H10B . . 109.4 ?
C9 C10 H10A . . 109.4 ?
C9 C10 H10B . . 109.4 ?
H10A C10 H10B . . 108.0 ?

loop_
_geom_bond_atom_site_label_1
_geom_bond_atom_site_label_2
_geom_bond_site_symmetry_2
_geom_bond_distance
_geom_bond_publ_flag
O1 H1 . 0.878(13) ?
O1 C5 . 1.376(2) ?
N1 H1A . 0.879(12) ?
N1 C1 . 1.373(3) ?
N1 C2 . 1.376(3) ?
N2 H2A . 0.894(12) ?
N2 H2B . 0.914(13) ?
N2 C10 . 1.473(3) ?
C1 H1B . 0.9300 ?
C1 C8 . 1.358(3) ?
C2 C3 . 1.391(3) ?
C2 C7 . 1.412(3) ?
C3 H3 . 0.9300 ?
C3 C4 . 1.376(3) ?
C4 H4 . 0.9300 ?
C4 C5 . 1.406(3) ?
C5 C6 . 1.376(3) ?
C6 H6 . 0.9300 ?
C6 C7 . 1.399(3) ?
C7 C8 . 1.438(3) ?
C8 C9 . 1.501(3) ?
C9 H9A . 0.9700 ?
C9 H9B . 0.9700 ?
C9 C10 . 1.518(3) ?
C10 H10A . 0.9700 ?
C10 H10B . 0.9700 ?

loop_
_geom_hbond_atom_site_label_D
_geom_hbond_atom_site_label_H
_geom_hbond_atom_site_label_A
_geom_hbond_site_symmetry_A
_geom_hbond_distance_DH
_geom_hbond_distance_HA
_geom_hbond_distance_DA
_geom_hbond_angle_DHA
_geom_hbond_publ_flag
O1 H1 N2 2_664 0.878(13) 1.766(14) 2.636(2) 170(3) yes
N1 H1A O1 2_655 0.879(12) 2.099(13) 2.967(2) 169(2) yes
N2 H2B O1 3_755 0.914(13) 2.192(14) 3.092(3) 168(2) yes

loop_
_geom_torsion_atom_site_label_1
_geom_torsion_atom_site_label_2
_geom_torsion_atom_site_label_3
_geom_torsion_atom_site_label_4
_geom_torsion_site_symmetry_1
_geom_torsion_site_symmetry_2
_geom_torsion_site_symmetry_3
_geom_torsion_site_symmetry_4
_geom_torsion
_geom_torsion_publ_flag
O1 C5 C6 C7 . . . . 177.03(16) ?
N1 C1 C8 C7 . . . . 0.2(2) ?
N1 C1 C8 C9 . . . . -177.44(19) ?
N1 C2 C3 C4 . . . . 178.8(2) ?
N1 C2 C7 C6 . . . . -178.03(16) ?
N1 C2 C7 C8 . . . . 0.8(2) ?
C1 N1 C2 C3 . . . . 178.3(2) ?
C1 N1 C2 C7 . . . . -0.7(2) ?
C1 C8 C9 C10 . . . . 113.0(2) ?
C2 N1 C1 C8 . . . . 0.3(3) ?
C2 C3 C4 C5 . . . . -0.5(3) ?
C2 C7 C8 C1 . . . . -0.6(2) ?
C2 C7 C8 C9 . . . . 177.08(18) ?
C3 C2 C7 C6 . . . . 2.9(3) ?
C3 C2 C7 C8 . . . . -178.28(17) ?
C3 C4 C5 O1 . . . . -176.50(17) ?
C3 C4 C5 C6 . . . . 2.8(3) ?
C4 C5 C6 C7 . . . . -2.3(3) ?
C5 C6 C7 C2 . . . . -0.5(2) ?
C5 C6 C7 C8 . . . . -178.96(18) ?
C6 C7 C8 C1 . . . . 178.0(2) ?
C6 C7 C8 C9 . . . . -4.4(3) ?
C7 C2 C3 C4 . . . . -2.4(3) ?
C7 C8 C9 C10 . . . . -64.2(3) ?
C8 C9 C10 N2 . . . . -61.9(2) ?

_cod_database_fobs_code 2244048
